data_1513029
loop_
_publ_author_name
'Jens Hunger'

_publ_section_title
;
 Synthesis and structure of coordination polymers of Mn2+, Cu2+, Ag+, Zn2+
 and Cd2+ by combination of bipyrazole and diphenate ligands
;
_journal_name_full
;
Inorganica Chimica Acta
;
_journal_page_first 60
_journal_page_last 68
_journal_paper_doi 10.1016/j.ica.2012.11.019
_journal_volume 397
_journal_year 2013
_chemical_formula_moiety 'C24 H22 N4 O4 Zn, 0.61(H2 O)'
_chemical_formula_sum 'C24 H23.21 N4 O4.61 Zn'
_chemical_formula_weight 506.75
_chemical_name_systematic
;
catena-((\m~2~-Biphenyl-2,2'-dicarboxylato)-(\m~2~-3,3',5,5'-tetramethyl-
4,4'-bipyrazole)-zinc(ii) hemihydrate)
;
_space_group_IT_number 19
_symmetry_cell_setting orthorhombic
_symmetry_space_group_name_Hall 'P 2ac 2ab'
_symmetry_space_group_name_H-M 'P 21 21 21'
_atom_sites_solution_hydrogens geom
_atom_sites_solution_primary direct
_atom_sites_solution_secondary difmap
_cell_angle_alpha 90.00
_cell_angle_beta 90.00
_cell_angle_gamma 90.00
_cell_formula_units_Z 4
_cell_length_a 11.1779(9)
_cell_length_b 13.3676(14)
_cell_length_c 16.3999(18)
_cell_measurement_reflns_used 33635
_cell_measurement_temperature 213(2)
_cell_measurement_theta_max 28.00
_cell_measurement_theta_min 2.50
_cell_volume 2450.5(4)
_computing_cell_refinement 'RECIPE (Stoe & Cie, 2002)'
_computing_data_collection 'EXPOSE (Stoe & Cie, 2002)'
_computing_data_reduction 'INTEGRATE (Stoe & Cie, 2002)'
_computing_molecular_graphics 'DIAMOND (Brandenburg, 1999)'
_computing_publication_material 'SHELXL97 and DIAMOND'
_computing_structure_refinement 'SHELXL97 (Sheldrick, 1997)'
_computing_structure_solution 'SHELXS97 (Sheldrick, 1997)'
_diffrn_ambient_temperature 213(2)
_diffrn_measured_fraction_theta_full 0.982
_diffrn_measured_fraction_theta_max 0.961
_diffrn_measurement_device_type 'Stoe IPDS-I'
_diffrn_measurement_method \w
_diffrn_radiation_monochromator graphite
_diffrn_radiation_source 'fine-focus sealed tube'
_diffrn_radiation_type MoK\a
_diffrn_radiation_wavelength 0.71073
_diffrn_reflns_av_R_equivalents 0.0377
_diffrn_reflns_av_sigmaI/netI 0.0703
_diffrn_reflns_limit_h_max 13
_diffrn_reflns_limit_h_min -13
_diffrn_reflns_limit_k_max 17
_diffrn_reflns_limit_k_min 0
_diffrn_reflns_limit_l_max 21
_diffrn_reflns_limit_l_min 0
_diffrn_reflns_number 33635
_diffrn_reflns_theta_full 25.00
_diffrn_reflns_theta_max 28.00
_diffrn_reflns_theta_min 2.48
_exptl_absorpt_coefficient_mu 1.041
_exptl_absorpt_correction_T_max 0.7683
_exptl_absorpt_correction_T_min 0.6642
_exptl_absorpt_correction_type numerical
_exptl_absorpt_process_details
;
[X-RED32 (Stoe & Cie, 2001);
crystal description using FACEIT (Stoe & Cie, 2002);
optimization using equivalent reflections
(X-SHAPE; Stoe & Cie, 1999)]
;
_exptl_crystal_colour colourless
_exptl_crystal_density_diffrn 1.374
_exptl_crystal_density_method 'not measured'
_exptl_crystal_description prism
_exptl_crystal_F_000 1048
_exptl_crystal_size_max 0.59
_exptl_crystal_size_mid 0.43
_exptl_crystal_size_min 0.32
_refine_diff_density_max 0.358
_refine_diff_density_min -0.233
_refine_diff_density_rms 0.038
_refine_ls_abs_structure_details 'Flack H D (1983), Acta Cryst. A39, 876-881'
_refine_ls_abs_structure_Flack -0.005(8)
_refine_ls_extinction_method none
_refine_ls_goodness_of_fit_ref 0.903
_refine_ls_hydrogen_treatment mixed
_refine_ls_matrix_type full
_refine_ls_number_parameters 328
_refine_ls_number_reflns 5722
_refine_ls_number_restraints 9
_refine_ls_restrained_S_all 0.905
_refine_ls_R_factor_all 0.0330
_refine_ls_R_factor_gt 0.0243
_refine_ls_shift/su_max 0.002
_refine_ls_shift/su_mean 0.000
_refine_ls_structure_factor_coef Fsqd
_refine_ls_weighting_details 'calc w=1/[\s^2^(Fo^2^)+(0.0559P)^2^+0.0000P] where P=(Fo^2^+2Fc^2^)/3'
_refine_ls_weighting_scheme calc
_refine_ls_wR_factor_gt 0.0419
_refine_ls_wR_factor_ref 0.0425
_reflns_number_gt 4216
_reflns_number_total 5722
_reflns_threshold_expression >2sigma(I)
_cod_data_source_file ICA-2013-397-60-68-4.cif
_cod_data_source_block 4
_cod_database_code 1513029

loop_
_symmetry_equiv_pos_as_xyz
'x, y, z'
'-x+1/2, -y, z+1/2'
'x+1/2, -y+1/2, -z'
'-x, y+1/2, -z+1/2'

loop_
_atom_site_label
_atom_site_type_symbol
_atom_site_fract_x
_atom_site_fract_y
_atom_site_fract_z
_atom_site_U_iso_or_equiv
_atom_site_adp_type
_atom_site_occupancy
_atom_site_symmetry_multiplicity
_atom_site_calc_flag
_atom_site_refinement_flags
C1 C 0.5166(2) 0.88909(14) 0.59071(15) 0.0411(5) Uani 1 1 d .
C2 C 0.5379(2) 0.91041(15) 0.67254(12) 0.0341(5) Uani 1 1 d .
C3 C 0.4700(2) 0.99591(16) 0.68958(12) 0.0333(5) Uani 1 1 d .
C4 C 0.5587(3) 0.8049(2) 0.53770(15) 0.0697(9) Uani 1 1 d .
H4A H 0.5172 0.8071 0.4865 0.105 Uiso 1 1 calc R
H4B H 0.5429 0.7423 0.5643 0.105 Uiso 1 1 calc R
H4C H 0.6432 0.8115 0.5284 0.105 Uiso 1 1 calc R
C5 C 0.4561(3) 1.05112(17) 0.76855(13) 0.0489(7) Uani 1 1 d .
H5A H 0.4925 1.1159 0.7640 0.073 Uiso 1 1 calc R
H5B H 0.4942 1.0141 0.8114 0.073 Uiso 1 1 calc R
H5C H 0.3726 1.0587 0.7808 0.073 Uiso 1 1 calc R
C6 C 0.7375(2) 0.83141(19) 0.71558(14) 0.0494(7) Uani 1 1 d .
C7 C 0.6176(2) 0.85249(19) 0.72749(12) 0.0353(5) Uani 1 1 d .
C8 C 0.5847(2) 0.80279(15) 0.80006(12) 0.0316(5) Uani 1 1 d .
C9 C 0.8262(3) 0.8624(2) 0.65201(15) 0.0780(9) Uani 1 1 d .
H9A H 0.8953 0.8908 0.6780 0.117 Uiso 1 1 calc R
H9B H 0.7904 0.9113 0.6167 0.117 Uiso 1 1 calc R
H9C H 0.8497 0.8051 0.6206 0.117 Uiso 1 1 calc R
C10 C 0.4671(2) 0.79731(18) 0.84116(14) 0.0433(6) Uani 1 1 d .
H10A H 0.4788 0.7870 0.8985 0.065 Uiso 0.51(2) 1 calc PR
H10B H 0.4219 0.7427 0.8190 0.065 Uiso 0.51(2) 1 calc PR
H10C H 0.4244 0.8587 0.8327 0.065 Uiso 0.51(2) 1 calc PR
H10D H 0.4046 0.8053 0.8016 0.065 Uiso 0.49(2) 1 calc PR
H10E H 0.4615 0.8496 0.8811 0.065 Uiso 0.49(2) 1 calc PR
H10F H 0.4589 0.7335 0.8675 0.065 Uiso 0.49(2) 1 calc PR
C11 C 0.0596(2) 1.11128(14) 0.59939(13) 0.0373(6) Uani 1 1 d .
C12 C -0.0600(2) 1.08939(15) 0.55989(11) 0.0318(5) Uani 1 1 d .
C13 C -0.0629(2) 1.02631(17) 0.49187(13) 0.0396(6) Uani 1 1 d .
H13 H 0.0077 0.9976 0.4731 0.048 Uiso 1 1 calc R
C14 C -0.1690(2) 1.00608(17) 0.45224(12) 0.0439(6) Uani 1 1 d .
H14 H -0.1695 0.9637 0.4073 0.053 Uiso 1 1 calc R
C15 C -0.2738(2) 1.04838(19) 0.47907(13) 0.0476(7) Uani 1 1 d .
H15 H -0.3452 1.0356 0.4518 0.057 Uiso 1 1 calc R
C16 C -0.2729(2) 1.11011(17) 0.54695(13) 0.0450(7) Uani 1 1 d .
H16 H -0.3445 1.1370 0.5657 0.054 Uiso 1 1 calc R
C17 C -0.16634(18) 1.13279(15) 0.58791(12) 0.0339(5) Uani 1 1 d .
C18 C -0.1713(2) 1.20152(15) 0.66145(11) 0.0354(5) Uani 1 1 d .
C19 C -0.2016(3) 1.15848(18) 0.73675(11) 0.0499(6) Uani 1 1 d .
H19 H -0.2174 1.0903 0.7395 0.060 Uiso 1 1 calc R
C20 C -0.2082(3) 1.2158(2) 0.80710(13) 0.0623(8) Uani 1 1 d .
H20 H -0.2280 1.1856 0.8564 0.075 Uiso 1 1 calc R
C21 C -0.1862(3) 1.31630(18) 0.80479(12) 0.0526(7) Uani 1 1 d .
H21 H -0.1895 1.3543 0.8523 0.063 Uiso 1 1 calc R
C22 C -0.1587(2) 1.3610(2) 0.73080(11) 0.0447(6) Uani 1 1 d .
H22 H -0.1445 1.4295 0.7288 0.054 Uiso 1 1 calc R
C23 C -0.1520(2) 1.30468(17) 0.65919(12) 0.0319(6) Uani 1 1 d .
C24 C 0.36905(17) 1.13887(18) 0.41987(12) 0.0370(4) Uani 1 1 d .
N1 N 0.41208(18) 1.02621(13) 0.62215(9) 0.0346(4) Uani 1 1 d .
N2 N 0.4419(2) 0.95945(14) 0.56303(11) 0.0398(5) Uani 1 1 d .
H2N H 0.418(2) 0.9741(16) 0.5186(13) 0.040(7) Uiso 1 1 d .
N3 N 0.6794(2) 0.75304(11) 0.82949(9) 0.0332(4) Uani 1 1 d .
N4 N 0.7718(2) 0.77157(16) 0.77794(12) 0.0450(6) Uani 1 1 d .
H4N H 0.835(2) 0.7379(16) 0.7851(12) 0.044(7) Uiso 1 1 d .
O1 O 0.15006(14) 1.10517(12) 0.55231(9) 0.0506(5) Uani 1 1 d .
O2 O 0.06428(15) 1.13525(14) 0.67263(8) 0.0536(4) Uani 1 1 d .
O3 O 0.38025(16) 1.19061(11) 0.48446(8) 0.0409(4) Uani 1 1 d .
O4 O 0.37043(17) 1.04571(12) 0.41876(10) 0.0650(5) Uani 1 1 d .
O5 O 0.4445(7) 0.8745(4) 0.3503(3) 0.146(3) Uani 0.605(7) 1 d PDU
H51 H 0.484(4) 0.933(2) 0.349(3) 0.159(12) Uiso 0.605(7) 1 d PD
H52 H 0.3684(18) 0.884(3) 0.343(3) 0.159(12) Uiso 0.605(7) 1 d PD
Zn1 Zn 0.30975(3) 1.144013(17) 0.587161(13) 0.02975(6) Uani 1 1 d .

loop_
_atom_site_aniso_label
_atom_site_aniso_U_11
_atom_site_aniso_U_22
_atom_site_aniso_U_33
_atom_site_aniso_U_23
_atom_site_aniso_U_13
_atom_site_aniso_U_12
C1 0.0490(15) 0.0400(11) 0.0343(10) 0.0094(11) 0.0050(12) 0.0128(9)
C2 0.0314(15) 0.0369(12) 0.0341(11) 0.0118(9) 0.0012(10) 0.0019(10)
C3 0.0372(16) 0.0355(12) 0.0273(10) 0.0076(9) -0.0043(10) -0.0037(11)
C4 0.100(3) 0.0636(17) 0.0460(14) -0.0021(12) -0.0017(16) 0.0381(17)
C5 0.068(2) 0.0452(14) 0.0334(12) -0.0014(10) -0.0113(12) 0.0084(13)
C6 0.0456(18) 0.0588(18) 0.0437(13) 0.0270(12) 0.0071(11) 0.0079(12)
C7 0.0327(15) 0.0378(12) 0.0352(11) 0.0129(11) 0.0010(9) 0.0015(12)
C8 0.0379(16) 0.0286(11) 0.0282(10) 0.0036(9) -0.0019(10) 0.0003(10)
C9 0.053(2) 0.111(2) 0.0705(15) 0.0559(18) 0.0166(16) 0.014(2)
C10 0.0418(19) 0.0473(14) 0.0409(13) 0.0084(11) 0.0027(12) 0.0032(12)
C11 0.0412(16) 0.0341(11) 0.0367(13) 0.0012(9) -0.0039(11) 0.0003(10)
C12 0.0326(15) 0.0333(11) 0.0295(10) 0.0043(8) 0.0014(9) -0.0082(10)
C13 0.0367(17) 0.0439(14) 0.0383(12) -0.0039(10) 0.0059(11) -0.0087(12)
C14 0.047(2) 0.0521(13) 0.0322(10) -0.0132(9) 0.0053(11) -0.0193(13)
C15 0.0340(19) 0.0712(17) 0.0378(12) -0.0062(12) -0.0054(10) -0.0185(12)
C16 0.0320(18) 0.0652(17) 0.0377(12) -0.0089(11) 0.0049(10) -0.0068(11)
C17 0.0357(15) 0.0387(10) 0.0272(7) 0.0030(10) 0.0003(11) -0.0096(10)
C18 0.0302(16) 0.0478(12) 0.0282(10) -0.0019(9) 0.0017(10) -0.0056(11)
C19 0.0642(18) 0.0518(14) 0.0336(10) 0.0009(10) 0.0055(12) -0.0139(16)
C20 0.085(3) 0.0740(18) 0.0274(11) 0.0043(11) 0.0110(14) -0.0203(18)
C21 0.0668(19) 0.0676(16) 0.0233(9) -0.0073(9) 0.0040(14) -0.0132(17)
C22 0.0518(19) 0.0489(12) 0.0335(10) -0.0059(11) -0.0008(9) -0.0103(14)
C23 0.0267(16) 0.0456(13) 0.0232(10) -0.0011(9) -0.0002(9) -0.0051(10)
C24 0.0354(12) 0.0473(12) 0.0284(9) -0.0021(13) 0.0006(9) 0.0013(11)
N1 0.0408(13) 0.0337(10) 0.0292(8) 0.0005(7) -0.0053(8) 0.0060(9)
N2 0.0529(15) 0.0430(11) 0.0235(9) 0.0017(8) -0.0050(9) 0.0119(10)
N3 0.0332(12) 0.0369(9) 0.0297(8) 0.0120(7) -0.0002(9) 0.0006(10)
N4 0.0316(15) 0.0578(14) 0.0457(12) 0.0251(10) 0.0027(9) 0.0102(11)
O1 0.0310(13) 0.0721(11) 0.0487(9) -0.0152(7) 0.0022(7) -0.0015(8)
O2 0.0479(11) 0.0783(11) 0.0346(8) -0.0058(9) -0.0068(7) -0.0140(11)
O3 0.0552(12) 0.0444(9) 0.0232(7) -0.0013(6) -0.0006(7) -0.0097(8)
O4 0.1170(17) 0.0460(9) 0.0320(8) -0.0020(9) -0.0095(10) 0.0097(9)
O5 0.286(8) 0.092(3) 0.060(2) -0.002(2) 0.006(4) 0.091(4)
Zn1 0.03283(13) 0.03239(10) 0.02404(9) -0.00412(12) -0.00308(13) 0.00318(13)

loop_
_atom_type_symbol
_atom_type_description
_atom_type_scat_dispersion_real
_atom_type_scat_dispersion_imag
_atom_type_scat_source
C C 0.0033 0.0016 'International Tables Vol C Tables 4.2.6.8 and 6.1.1.4'
H H 0.0000 0.0000 'International Tables Vol C Tables 4.2.6.8 and 6.1.1.4'
N N 0.0061 0.0033 'International Tables Vol C Tables 4.2.6.8 and 6.1.1.4'
O O 0.0106 0.0060 'International Tables Vol C Tables 4.2.6.8 and 6.1.1.4'
Cu Cu 0.3201 1.2651 'International Tables Vol C Tables 4.2.6.8 and 6.1.1.4'

loop_
_geom_angle_atom_site_label_1
_geom_angle_atom_site_label_2
_geom_angle_atom_site_label_3
_geom_angle
_geom_angle_site_symmetry_1
_geom_angle_site_symmetry_3
N2 C1 C2 106.87(18) . .
N2 C1 C4 121.9(2) . .
C2 C1 C4 131.2(2) . .
C1 C2 C3 105.45(18) . .
C1 C2 C7 125.5(2) . .
C3 C2 C7 129.0(2) . .
N1 C3 C2 110.05(18) . .
N1 C3 C5 120.9(2) . .
C2 C3 C5 129.09(19) . .
C1 C4 H4A 109.5 . .
C1 C4 H4B 109.5 . .
H4A C4 H4B 109.5 . .
C1 C4 H4C 109.5 . .
H4A C4 H4C 109.5 . .
H4B C4 H4C 109.5 . .
C3 C5 H5A 109.5 . .
C3 C5 H5B 109.5 . .
H5A C5 H5B 109.5 . .
C3 C5 H5C 109.5 . .
H5A C5 H5C 109.5 . .
H5B C5 H5C 109.5 . .
N4 C6 C7 106.7(2) . .
N4 C6 C9 120.2(2) . .
C7 C6 C9 133.1(2) . .
C6 C7 C8 106.0(2) . .
C6 C7 C2 127.0(2) . .
C8 C7 C2 127.0(2) . .
N3 C8 C7 109.4(2) . .
N3 C8 C10 120.87(18) . .
C7 C8 C10 129.7(2) . .
C6 C9 H9A 109.5 . .
C6 C9 H9B 109.5 . .
H9A C9 H9B 109.5 . .
C6 C9 H9C 109.5 . .
H9A C9 H9C 109.5 . .
H9B C9 H9C 109.5 . .
C8 C10 H10A 109.5 . .
C8 C10 H10B 109.5 . .
H10A C10 H10B 109.5 . .
C8 C10 H10C 109.5 . .
H10A C10 H10C 109.5 . .
H10B C10 H10C 109.5 . .
C8 C10 H10D 109.5 . .
H10A C10 H10D 141.1 . .
H10B C10 H10D 56.3 . .
H10C C10 H10D 56.3 . .
C8 C10 H10E 109.5 . .
H10A C10 H10E 56.3 . .
H10B C10 H10E 141.1 . .
H10C C10 H10E 56.3 . .
H10D C10 H10E 109.5 . .
C8 C10 H10F 109.5 . .
H10A C10 H10F 56.3 . .
H10B C10 H10F 56.3 . .
H10C C10 H10F 141.1 . .
H10D C10 H10F 109.5 . .
H10E C10 H10F 109.5 . .
O2 C11 O1 124.6(2) . .
O2 C11 C12 120.0(2) . .
O1 C11 C12 115.38(18) . .
C13 C12 C17 119.4(2) . .
C13 C12 C11 118.6(2) . .
C17 C12 C11 121.95(18) . .
C14 C13 C12 121.0(2) . .
C14 C13 H13 119.5 . .
C12 C13 H13 119.5 . .
C15 C14 C13 120.1(2) . .
C15 C14 H14 119.9 . .
C13 C14 H14 119.9 . .
C14 C15 C16 119.7(2) . .
C14 C15 H15 120.1 . .
C16 C15 H15 120.1 . .
C15 C16 C17 121.4(2) . .
C15 C16 H16 119.3 . .
C17 C16 H16 119.3 . .
C12 C17 C16 118.36(19) . .
C12 C17 C18 122.88(18) . .
C16 C17 C18 118.75(19) . .
C23 C18 C19 117.75(18) . .
C23 C18 C17 124.83(17) . .
C19 C18 C17 117.39(18) . .
C20 C19 C18 121.2(2) . .
C20 C19 H19 119.4 . .
C18 C19 H19 119.4 . .
C21 C20 C19 120.7(2) . .
C21 C20 H20 119.6 . .
C19 C20 H20 119.6 . .
C20 C21 C22 119.2(2) . .
C20 C21 H21 120.4 . .
C22 C21 H21 120.4 . .
C21 C22 C23 121.0(2) . .
C21 C22 H22 119.5 . .
C23 C22 H22 119.5 . .
C18 C23 C22 120.08(19) . .
C18 C23 C24 122.51(18) . 3_476
C22 C23 C24 117.3(2) . 3_476
O4 C24 O3 123.7(2) . .
O4 C24 C23 119.10(19) . 3_576
O3 C24 C23 117.15(19) . 3_576
C3 N1 N2 105.73(17) . .
C3 N1 Zn1 137.56(14) . .
N2 N1 Zn1 116.49(12) . .
C1 N2 N1 111.89(18) . .
C1 N2 H2N 133.5(17) . .
N1 N2 H2N 114.1(17) . .
C8 N3 N4 106.61(15) . .
C8 N3 Zn1 130.97(16) . 4_646
N4 N3 Zn1 120.78(15) . 4_646
C6 N4 N3 111.3(2) . .
C6 N4 H4N 131.0(15) . .
N3 N4 H4N 116.7(15) . .
C11 O1 Zn1 122.19(14) . .
C24 O3 Zn1 120.22(14) . .
H51 O5 H52 111(4) . .
O1 Zn1 O3 101.61(7) . .
O1 Zn1 N3 116.80(8) . 4_656
O3 Zn1 N3 109.31(7) . 4_656
O1 Zn1 N1 113.16(7) . .
O3 Zn1 N1 105.24(7) . .
N3 Zn1 N1 109.73(7) 4_656 .

loop_
_geom_bond_atom_site_label_1
_geom_bond_atom_site_label_2
_geom_bond_distance
_geom_bond_site_symmetry_2
C1 N2 1.337(3) .
C1 C2 1.393(3) .
C1 C4 1.498(3) .
C2 C3 1.401(3) .
C2 C7 1.485(3) .
C3 N1 1.344(3) .
C3 C5 1.499(3) .
C4 H4A 0.9600 .
C4 H4B 0.9600 .
C4 H4C 0.9600 .
C5 H5A 0.9600 .
C5 H5B 0.9600 .
C5 H5C 0.9600 .
C6 N4 1.354(3) .
C6 C7 1.384(3) .
C6 C9 1.497(3) .
C7 C8 1.412(3) .
C8 N3 1.339(3) .
C8 C10 1.479(3) .
C9 H9A 0.9600 .
C9 H9B 0.9600 .
C9 H9C 0.9600 .
C10 H10A 0.9600 .
C10 H10B 0.9600 .
C10 H10C 0.9600 .
C10 H10D 0.9600 .
C10 H10E 0.9600 .
C10 H10F 0.9600 .
C11 O2 1.244(2) .
C11 O1 1.275(3) .
C11 C12 1.514(3) .
C12 C13 1.399(3) .
C12 C17 1.401(3) .
C13 C14 1.379(3) .
C13 H13 0.9300 .
C14 C15 1.374(3) .
C14 H14 0.9300 .
C15 C16 1.386(3) .
C15 H15 0.9300 .
C16 C17 1.401(3) .
C16 H16 0.9300 .
C17 C18 1.517(3) .
C18 C23 1.396(3) .
C18 C19 1.404(3) .
C19 C20 1.387(3) .
C19 H19 0.9300 .
C20 C21 1.366(3) .
C20 H20 0.9300 .
C21 C22 1.387(3) .
C21 H21 0.9300 .
C22 C23 1.397(3) .
C22 H22 0.9300 .
C23 C24 1.518(3) 3_476
C24 O4 1.245(3) .
C24 O3 1.271(2) .
C24 C23 1.518(3) 3_576
N1 N2 1.359(2) .
N1 Zn1 2.0292(17) .
N2 H2N 0.80(2) .
N3 N4 1.358(3) .
N3 Zn1 2.0018(14) 4_646
N4 H4N 0.84(2) .
O1 Zn1 1.9449(16) .
O3 Zn1 1.9610(14) .
O5 H51 0.891(18) .
O5 H52 0.868(18) .
Zn1 N3 2.0019(14) 4_656
